data_2207510
loop_
_publ_author_name
'Wei-Bing Zhang'
'Jia-Guo Wang'
'Han-Xiang Chen'
'Hong-Ping Xiao'

_publ_section_title
;
 Chlorobis(1,10-phenanthroline)copper(II) 2-carboxybenzenesulfonate
 monohydrate
;
_journal_coeditor_code CV6600
_journal_issue 12
_journal_name_full 'Acta Crystallographica Section E'
_journal_page_first m2559
_journal_page_last m2560
_journal_paper_doi 10.1107/S1600536805036202
_journal_volume 61
_journal_year 2005
_chemical_formula_iupac '[Cu Cl (C12 H8 N2)2] (C7 H5 O5 S), H2 O'
_chemical_formula_moiety 'C24 H16 Cl Cu N4 +, C7 H5 O5 S -, H2 O'
_chemical_formula_sum 'C31 H23 Cl Cu N4 O6 S'
_chemical_formula_weight 678.58
_chemical_name_systematic
;
Chlorobis(1,10-phenanthroline)copper(II) 2-carboxybenzenesulfonate
monohydrat
;
_space_group_IT_number 2
_symmetry_cell_setting triclinic
_symmetry_space_group_name_Hall '-P 1'
_symmetry_space_group_name_H-M 'P -1'
_atom_sites_solution_hydrogens geom
_atom_sites_solution_primary direct
_atom_sites_solution_secondary difmap
_audit_creation_method SHELXL-97
_cell_angle_alpha 68.321(2)
_cell_angle_beta 83.256(2)
_cell_angle_gamma 78.163(2)
_cell_formula_units_Z 2
_cell_length_a 8.0807(10)
_cell_length_b 13.2419(16)
_cell_length_c 14.5790(18)
_cell_measurement_reflns_used 3297
_cell_measurement_temperature 298(2)
_cell_measurement_theta_max 25.12
_cell_measurement_theta_min 2.58
_cell_volume 1417.4(3)
_computing_cell_refinement 'SAINT (Bruker, 2002)'
_computing_data_collection 'SMART (Bruker, 2002)'
_computing_data_reduction SAINT
_computing_molecular_graphics 'XP in SHELXTL (Bruker, 2002)'
_computing_publication_material SHELXL97
_computing_structure_refinement 'SHELXL97 (Sheldrick, 1997)'
_computing_structure_solution 'SHELXS97 (Sheldrick, 1997)'
_diffrn_ambient_temperature 298(2)
_diffrn_measured_fraction_theta_full 0.990
_diffrn_measured_fraction_theta_max 0.990
_diffrn_measurement_device_type 'Bruker SMART CCD area-detector'
_diffrn_measurement_method '\f and \w'
_diffrn_radiation_monochromator graphite
_diffrn_radiation_source 'fine-focus sealed tube'
_diffrn_radiation_type MoK\a
_diffrn_radiation_wavelength 0.71073
_diffrn_reflns_av_R_equivalents 0.0226
_diffrn_reflns_av_sigmaI/netI 0.0419
_diffrn_reflns_limit_h_max 9
_diffrn_reflns_limit_h_min -9
_diffrn_reflns_limit_k_max 16
_diffrn_reflns_limit_k_min -16
_diffrn_reflns_limit_l_max 17
_diffrn_reflns_limit_l_min -17
_diffrn_reflns_number 10971
_diffrn_reflns_theta_full 25.80
_diffrn_reflns_theta_max 25.80
_diffrn_reflns_theta_min 1.68
_diffrn_standards_number 0
_exptl_absorpt_coefficient_mu 0.993
_exptl_absorpt_correction_T_max 0.8573
_exptl_absorpt_correction_T_min 0.8112
_exptl_absorpt_correction_type multi-scan
_exptl_absorpt_process_details '(SADABS; Bruker, 2002)'
_exptl_crystal_colour Green
_exptl_crystal_density_diffrn 1.590
_exptl_crystal_density_method 'not measured'
_exptl_crystal_description Prism
_exptl_crystal_F_000 694
_exptl_crystal_size_max 0.22
_exptl_crystal_size_mid 0.20
_exptl_crystal_size_min 0.16
_refine_diff_density_max 0.663
_refine_diff_density_min -0.343
_refine_ls_extinction_method none
_refine_ls_goodness_of_fit_ref 1.119
_refine_ls_hydrogen_treatment mixed
_refine_ls_matrix_type full
_refine_ls_number_parameters 404
_refine_ls_number_reflns 5393
_refine_ls_number_restraints 2
_refine_ls_restrained_S_all 1.118
_refine_ls_R_factor_all 0.0635
_refine_ls_R_factor_gt 0.0543
_refine_ls_shift/su_max 0.000
_refine_ls_shift/su_mean 0.000
_refine_ls_structure_factor_coef Fsqd
_refine_ls_weighting_details 'calc w = 1/[\s^2^(Fo^2^)+(0.05P)^2^+1.3918P] where P = (Fo^2^+2Fc^2^)/3'
_refine_ls_weighting_scheme calc
_refine_ls_wR_factor_gt 0.1218
_refine_ls_wR_factor_ref 0.1269
_reflns_number_gt 4715
_reflns_number_total 5393
_reflns_threshold_expression I>2\s(I)
_cod_data_source_file cv6600.cif
_cod_data_source_block I
_cod_depositor_comments
;
The following automatic conversions were performed:
'_symmetry_cell_setting' value 'Triclinic' changed to 'triclinic'
according to '/home/saulius/struct/CIF-dictionaries/cif_core.dic'
dictionary named 'cif_core.dic' version 2.4.1 from 2010-06-29.

Automatic conversion script
Id: cif_fix_enum 1527 2010-12-29 10:47:43Z saulius 

The following automatic conversions were performed:

'_symmetry_cell_setting' value 'Triclinic' changed to 'triclinic'
according to /home/saulius/struct/CIF-dictionaries/cif_core.dic
dictionary named 'cif_core.dic' version 2.4.1 from 2010-06-29.

Automatic conversion script
Id: cif_fix_values 1715 2011-07-08 13:25:40Z adriana 
;
_cod_database_code 2207510
_cod_database_fobs_code 2207510

loop_
_symmetry_equiv_pos_as_xyz
'x, y, z'
'-x, -y, -z'

loop_
_atom_site_label
_atom_site_fract_x
_atom_site_fract_y
_atom_site_fract_z
_atom_site_U_iso_or_equiv
_atom_site_adp_type
_atom_site_calc_flag
_atom_site_refinement_flags
_atom_site_occupancy
_atom_site_type_symbol
Cu1 0.27488(6) 0.06293(3) 0.23443(3) 0.03926(15) Uani d . 1 Cu
S1 1.06002(10) 0.52673(7) 0.27478(6) 0.0330(2) Uani d . 1 S
Cl1 0.02286(13) 0.10934(9) 0.15706(7) 0.0523(3) Uani d . 1 Cl
O1 0.8303(3) 0.5069(2) 0.48022(18) 0.0455(6) Uani d . 1 O
H1 0.8323 0.5371 0.5200 0.068 Uiso calc R 1 H
O2 0.6378(4) 0.6552(2) 0.4106(2) 0.0667(9) Uani d . 1 O
O3 1.1415(3) 0.4424(2) 0.36089(17) 0.0394(6) Uani d . 1 O
O4 1.0287(3) 0.6356(2) 0.2792(2) 0.0531(7) Uani d . 1 O
O5 1.1472(3) 0.5200(3) 0.18387(18) 0.0521(7) Uani d . 1 O
O6 0.0819(6) 0.6295(3) 0.9816(3) 0.0961(13) Uani d D 1 O
N1 0.4903(4) -0.0270(2) 0.1835(2) 0.0354(6) Uani d . 1 N
N2 0.3690(4) 0.1883(2) 0.1323(2) 0.0397(7) Uani d . 1 N
N3 0.2027(4) -0.0668(2) 0.3424(2) 0.0366(7) Uani d . 1 N
N4 0.3106(4) 0.1029(2) 0.3567(2) 0.0355(6) Uani d . 1 N
C1 0.5490(5) -0.1347(3) 0.2105(3) 0.0459(9) Uani d . 1 C
H1A 0.4967 -0.1827 0.2646 0.055 Uiso calc R 1 H
C2 0.6863(5) -0.1786(3) 0.1608(3) 0.0544(10) Uani d . 1 C
H2 0.7250 -0.2544 0.1821 0.065 Uiso calc R 1 H
C3 0.7629(5) -0.1095(3) 0.0810(3) 0.0524(10) Uani d . 1 C
H3 0.8526 -0.1381 0.0465 0.063 Uiso calc R 1 H
C4 0.7067(4) 0.0047(3) 0.0507(3) 0.0393(8) Uani d . 1 C
C5 0.7800(5) 0.0846(3) -0.0314(3) 0.0475(9) Uani d . 1 C
H5 0.8700 0.0606 -0.0686 0.057 Uiso calc R 1 H
C6 0.7216(5) 0.1934(3) -0.0556(3) 0.0479(9) Uani d . 1 C
H6 0.7725 0.2432 -0.1089 0.058 Uiso calc R 1 H
C7 0.5821(5) 0.2337(3) -0.0008(3) 0.0419(8) Uani d . 1 C
C8 0.5119(5) 0.3453(3) -0.0231(3) 0.0504(10) Uani d . 1 C
H8 0.5589 0.3989 -0.0748 0.060 Uiso calc R 1 H
C9 0.3751(6) 0.3753(3) 0.0308(3) 0.0554(11) Uani d . 1 C
H9 0.3285 0.4495 0.0163 0.066 Uiso calc R 1 H
C10 0.3048(5) 0.2942(3) 0.1081(3) 0.0493(10) Uani d . 1 C
H10 0.2097 0.3156 0.1436 0.059 Uiso calc R 1 H
C11 0.5060(4) 0.1577(3) 0.0786(2) 0.0356(8) Uani d . 1 C
C12 0.5697(4) 0.0420(3) 0.1051(2) 0.0348(7) Uani d . 1 C
C13 0.1466(5) -0.1500(3) 0.3333(3) 0.0477(9) Uani d . 1 C
H13 0.1407 -0.1509 0.2703 0.057 Uiso calc R 1 H
C14 0.0962(5) -0.2357(3) 0.4142(3) 0.0513(10) Uani d . 1 C
H14 0.0588 -0.2931 0.4050 0.062 Uiso calc R 1 H
C15 0.1021(5) -0.2353(3) 0.5065(3) 0.0485(10) Uani d . 1 C
H15 0.0684 -0.2923 0.5609 0.058 Uiso calc R 1 H
C16 0.1591(4) -0.1487(3) 0.5200(3) 0.0379(8) Uani d . 1 C
C17 0.1669(5) -0.1385(3) 0.6132(3) 0.0470(9) Uani d . 1 C
H17 0.1331 -0.1924 0.6704 0.056 Uiso calc R 1 H
C18 0.2221(5) -0.0526(3) 0.6202(3) 0.0462(9) Uani d . 1 C
H18 0.2257 -0.0486 0.6823 0.055 Uiso calc R 1 H
C19 0.2753(4) 0.0325(3) 0.5350(3) 0.0372(8) Uani d . 1 C
C20 0.3321(5) 0.1251(3) 0.5368(3) 0.0464(9) Uani d . 1 C
H20 0.3394 0.1334 0.5968 0.056 Uiso calc R 1 H
C21 0.3764(5) 0.2027(3) 0.4508(3) 0.0458(9) Uani d . 1 C
H21 0.4139 0.2644 0.4513 0.055 Uiso calc R 1 H
C22 0.3646(5) 0.1885(3) 0.3619(3) 0.0452(9) Uani d . 1 C
H22 0.3961 0.2416 0.3034 0.054 Uiso calc R 1 H
C23 0.2665(4) 0.0254(3) 0.4423(2) 0.0311(7) Uani d . 1 C
C24 0.2093(4) -0.0656(3) 0.4342(2) 0.0317(7) Uani d . 1 C
C25 0.7267(4) 0.5702(3) 0.4111(2) 0.0351(8) Uani d . 1 C
C26 0.7193(4) 0.5199(3) 0.3350(2) 0.0300(7) Uani d . 1 C
C27 0.8564(4) 0.4938(3) 0.2750(2) 0.0292(7) Uani d . 1 C
C28 0.8344(4) 0.4435(3) 0.2101(2) 0.0361(8) Uani d . 1 C
H28 0.9248 0.4275 0.1690 0.043 Uiso calc R 1 H
C29 0.6794(5) 0.4170(3) 0.2057(3) 0.0432(9) Uani d . 1 C
H29 0.6671 0.3809 0.1636 0.052 Uiso calc R 1 H
C30 0.5437(5) 0.4439(3) 0.2635(3) 0.0432(9) Uani d . 1 C
H30 0.4390 0.4271 0.2599 0.052 Uiso calc R 1 H
C31 0.5629(4) 0.4962(3) 0.3271(3) 0.0393(8) Uani d . 1 C
H31 0.4700 0.5157 0.3651 0.047 Uiso calc R 1 H
H6A 0.075(5) 0.608(3) 1.0459(15) 0.059 Uiso d D 1 H
H6B 0.047(5) 0.6986(17) 0.957(3) 0.059 Uiso d D 1 H

loop_
_atom_site_aniso_label
_atom_site_aniso_U_11
_atom_site_aniso_U_22
_atom_site_aniso_U_33
_atom_site_aniso_U_12
_atom_site_aniso_U_13
_atom_site_aniso_U_23
Cu1 0.0522(3) 0.0306(2) 0.0319(2) -0.01060(19) 0.00299(19) -0.00733(18)
S1 0.0282(4) 0.0413(5) 0.0292(4) -0.0075(3) -0.0018(3) -0.0112(4)
Cl1 0.0530(6) 0.0602(6) 0.0362(5) -0.0077(5) -0.0024(4) -0.0096(4)
O1 0.0505(15) 0.0498(15) 0.0392(14) 0.0048(12) -0.0124(12) -0.0232(12)
O2 0.093(2) 0.0523(18) 0.0540(18) 0.0244(17) -0.0256(16) -0.0306(15)
O3 0.0321(12) 0.0519(15) 0.0323(12) -0.0014(11) -0.0039(10) -0.0152(11)
O4 0.0490(16) 0.0424(15) 0.0696(19) -0.0130(12) -0.0095(14) -0.0173(14)
O5 0.0351(14) 0.088(2) 0.0325(14) -0.0149(13) 0.0038(11) -0.0205(14)
O6 0.162(4) 0.065(2) 0.052(2) 0.003(3) -0.022(2) -0.018(2)
N1 0.0412(16) 0.0303(15) 0.0306(15) -0.0042(12) -0.0018(12) -0.0070(12)
N2 0.0451(17) 0.0316(15) 0.0373(16) -0.0064(13) 0.0033(13) -0.0078(13)
N3 0.0465(17) 0.0301(15) 0.0323(15) -0.0115(13) 0.0013(13) -0.0086(12)
N4 0.0446(17) 0.0268(14) 0.0359(15) -0.0068(12) -0.0003(13) -0.0122(12)
C1 0.055(2) 0.036(2) 0.040(2) -0.0064(17) -0.0026(18) -0.0067(16)
C2 0.062(3) 0.035(2) 0.057(3) 0.0054(19) -0.008(2) -0.0118(19)
C3 0.049(2) 0.051(2) 0.055(2) 0.0008(19) 0.0011(19) -0.022(2)
C4 0.0399(19) 0.044(2) 0.0344(19) -0.0049(16) -0.0041(15) -0.0150(16)
C5 0.046(2) 0.058(3) 0.038(2) -0.0089(19) 0.0038(17) -0.0176(19)
C6 0.051(2) 0.055(3) 0.035(2) -0.0188(19) 0.0049(17) -0.0101(18)
C7 0.051(2) 0.039(2) 0.0328(19) -0.0143(17) -0.0041(16) -0.0056(15)
C8 0.061(3) 0.037(2) 0.044(2) -0.0145(19) -0.0004(19) -0.0009(17)
C9 0.068(3) 0.031(2) 0.056(3) -0.0043(19) -0.002(2) -0.0060(18)
C10 0.055(2) 0.034(2) 0.051(2) -0.0011(17) 0.0009(19) -0.0109(18)
C11 0.043(2) 0.0330(18) 0.0296(17) -0.0087(15) -0.0039(15) -0.0081(14)
C12 0.0384(19) 0.0341(18) 0.0317(18) -0.0035(15) -0.0054(14) -0.0117(15)
C13 0.062(3) 0.039(2) 0.045(2) -0.0137(18) -0.0025(19) -0.0160(18)
C14 0.059(3) 0.032(2) 0.062(3) -0.0152(18) -0.001(2) -0.0139(19)
C15 0.048(2) 0.034(2) 0.051(2) -0.0095(17) 0.0022(18) -0.0012(17)
C16 0.0368(19) 0.0312(18) 0.0357(19) -0.0030(15) 0.0021(15) -0.0032(15)
C17 0.043(2) 0.050(2) 0.0326(19) -0.0042(18) 0.0024(16) -0.0009(17)
C18 0.045(2) 0.061(3) 0.0307(19) -0.0053(19) 0.0012(16) -0.0169(18)
C19 0.0298(17) 0.042(2) 0.0386(19) 0.0025(15) -0.0023(14) -0.0175(16)
C20 0.042(2) 0.055(2) 0.052(2) 0.0001(18) -0.0092(18) -0.034(2)
C21 0.051(2) 0.036(2) 0.057(2) -0.0067(17) -0.0055(19) -0.0236(19)
C22 0.053(2) 0.035(2) 0.049(2) -0.0095(17) 0.0004(18) -0.0165(17)
C23 0.0290(17) 0.0310(17) 0.0305(17) -0.0006(13) 0.0007(13) -0.0108(14)
C24 0.0300(17) 0.0273(16) 0.0331(17) -0.0006(13) -0.0003(13) -0.0081(14)
C25 0.0393(19) 0.0363(19) 0.0280(17) -0.0072(15) 0.0006(14) -0.0096(15)
C26 0.0325(17) 0.0282(16) 0.0260(16) -0.0024(13) -0.0035(13) -0.0068(13)
C27 0.0284(16) 0.0299(16) 0.0272(16) -0.0028(13) -0.0044(13) -0.0081(13)
C28 0.0355(18) 0.0421(19) 0.0331(18) -0.0018(15) -0.0026(14) -0.0186(15)
C29 0.049(2) 0.045(2) 0.042(2) -0.0090(17) -0.0127(17) -0.0175(17)
C30 0.0354(19) 0.046(2) 0.049(2) -0.0122(16) -0.0085(17) -0.0123(18)
C31 0.0316(18) 0.045(2) 0.039(2) -0.0079(15) 0.0036(15) -0.0132(16)

loop_
_atom_type_symbol
_atom_type_description
_atom_type_scat_dispersion_real
_atom_type_scat_dispersion_imag
_atom_type_scat_source
C C 0.0033 0.0016 'International Tables Vol C Tables 4.2.6.8 and 6.1.1.4'
H H 0.0000 0.0000 'International Tables Vol C Tables 4.2.6.8 and 6.1.1.4'
N N 0.0061 0.0033 'International Tables Vol C Tables 4.2.6.8 and 6.1.1.4'
O O 0.0106 0.0060 'International Tables Vol C Tables 4.2.6.8 and 6.1.1.4'
S S 0.1246 0.1234 'International Tables Vol C Tables 4.2.6.8 and 6.1.1.4'
Cu Cu 0.3201 1.2651 'International Tables Vol C Tables 4.2.6.8 and 6.1.1.4'
Cl Cl 0.1484 0.1585 'International Tables Vol C Tables 4.2.6.8 and 6.1.1.4'

loop_
_geom_angle_atom_site_label_1
_geom_angle_atom_site_label_2
_geom_angle_atom_site_label_3
_geom_angle
_geom_angle_publ_flag
N3 Cu1 N2 174.43(12) yes
N3 Cu1 N4 80.79(11) yes
N2 Cu1 N4 96.36(12) yes
N3 Cu1 N1 96.22(11) yes
N2 Cu1 N1 80.63(11) yes
N4 Cu1 N1 115.55(11) yes
N3 Cu1 Cl1 92.81(9) yes
N2 Cu1 Cl1 92.74(9) yes
N4 Cu1 Cl1 124.40(8) yes
N1 Cu1 Cl1 120.04(8) yes
O4 S1 O5 113.88(18) ?
O4 S1 O3 113.53(16) ?
O5 S1 O3 111.33(16) ?
O4 S1 C27 105.79(15) ?
O5 S1 C27 105.38(15) ?
O3 S1 C27 106.09(15) ?
C25 O1 H1 109.5 ?
H6A O6 H6B 110(4) ?
C1 N1 C12 117.9(3) ?
C1 N1 Cu1 131.4(2) ?
C12 N1 Cu1 110.5(2) ?
C10 N2 C11 118.5(3) ?
C10 N2 Cu1 126.7(3) ?
C11 N2 Cu1 114.6(2) ?
C13 N3 C24 118.3(3) ?
C13 N3 Cu1 127.5(3) ?
C24 N3 Cu1 114.3(2) ?
C22 N4 C23 118.0(3) ?
C22 N4 Cu1 131.1(3) ?
C23 N4 Cu1 110.9(2) ?
N1 C1 C2 122.5(4) ?
N1 C1 H1A 118.8 ?
C2 C1 H1A 118.8 ?
C3 C2 C1 119.4(4) ?
C3 C2 H2 120.3 ?
C1 C2 H2 120.3 ?
C2 C3 C4 120.1(4) ?
C2 C3 H3 120.0 ?
C4 C3 H3 120.0 ?
C12 C4 C3 116.9(3) ?
C12 C4 C5 118.6(3) ?
C3 C4 C5 124.5(4) ?
C6 C5 C4 121.5(4) ?
C6 C5 H5 119.3 ?
C4 C5 H5 119.3 ?
C5 C6 C7 121.0(3) ?
C5 C6 H6 119.5 ?
C7 C6 H6 119.5 ?
C8 C7 C11 116.9(3) ?
C8 C7 C6 124.3(3) ?
C11 C7 C6 118.8(3) ?
C9 C8 C7 120.0(4) ?
C9 C8 H8 120.0 ?
C7 C8 H8 120.0 ?
C8 C9 C10 119.6(4) ?
C8 C9 H9 120.2 ?
C10 C9 H9 120.2 ?
N2 C10 C9 122.1(4) ?
N2 C10 H10 118.9 ?
C9 C10 H10 118.9 ?
N2 C11 C7 122.9(3) ?
N2 C11 C12 117.0(3) ?
C7 C11 C12 120.1(3) ?
N1 C12 C4 123.2(3) ?
N1 C12 C11 116.9(3) ?
C4 C12 C11 120.0(3) ?
N3 C13 C14 122.6(4) ?
N3 C13 H13 118.7 ?
C14 C13 H13 118.7 ?
C15 C14 C13 119.6(4) ?
C15 C14 H14 120.2 ?
C13 C14 H14 120.2 ?
C14 C15 C16 120.0(3) ?
C14 C15 H15 120.0 ?
C16 C15 H15 120.0 ?
C15 C16 C24 116.9(3) ?
C15 C16 C17 124.7(3) ?
C24 C16 C17 118.4(3) ?
C18 C17 C16 121.3(3) ?
C18 C17 H17 119.3 ?
C16 C17 H17 119.3 ?
C17 C18 C19 121.8(3) ?
C17 C18 H18 119.1 ?
C19 C18 H18 119.1 ?
C23 C19 C20 117.1(3) ?
C23 C19 C18 118.1(3) ?
C20 C19 C18 124.8(3) ?
C21 C20 C19 120.0(3) ?
C21 C20 H20 120.0 ?
C19 C20 H20 120.0 ?
C20 C21 C22 119.0(3) ?
C20 C21 H21 120.5 ?
C22 C21 H21 120.5 ?
N4 C22 C21 123.1(4) ?
N4 C22 H22 118.5 ?
C21 C22 H22 118.5 ?
N4 C23 C19 122.8(3) ?
N4 C23 C24 116.6(3) ?
C19 C23 C24 120.5(3) ?
N3 C24 C16 122.7(3) ?
N3 C24 C23 117.4(3) ?
C16 C24 C23 119.9(3) ?
O2 C25 O1 124.9(3) ?
O2 C25 C26 122.9(3) ?
O1 C25 C26 112.0(3) ?
C31 C26 C27 119.0(3) ?
C31 C26 C25 115.9(3) ?
C27 C26 C25 125.1(3) ?
C28 C27 C26 119.5(3) ?
C28 C27 S1 117.8(2) ?
C26 C27 S1 122.6(2) ?
C29 C28 C27 120.7(3) ?
C29 C28 H28 119.6 ?
C27 C28 H28 119.6 ?
C30 C29 C28 120.0(3) ?
C30 C29 H29 120.0 ?
C28 C29 H29 120.0 ?
C29 C30 C31 119.9(3) ?
C29 C30 H30 120.0 ?
C31 C30 H30 120.0 ?
C30 C31 C26 120.8(3) ?
C30 C31 H31 119.6 ?
C26 C31 H31 119.6 ?

loop_
_geom_bond_atom_site_label_1
_geom_bond_atom_site_label_2
_geom_bond_distance
_geom_bond_publ_flag
Cu1 N3 1.992(3) yes
Cu1 N2 1.994(3) yes
Cu1 N4 2.103(3) yes
Cu1 N1 2.121(3) yes
Cu1 Cl1 2.3046(11) yes
S1 O4 1.436(3) ?
S1 O5 1.450(3) ?
S1 O3 1.454(2) ?
S1 C27 1.786(3) ?
O1 C25 1.306(4) ?
O1 H1 0.8200 ?
O2 C25 1.203(4) ?
O6 H6A 0.872(19) ?
O6 H6B 0.850(19) ?
N1 C1 1.329(4) ?
N1 C12 1.359(4) ?
N2 C10 1.319(5) ?
N2 C11 1.360(4) ?
N3 C13 1.328(5) ?
N3 C24 1.352(4) ?
N4 C22 1.324(4) ?
N4 C23 1.356(4) ?
C1 C2 1.397(6) ?
C1 H1A 0.9300 ?
C2 C3 1.361(6) ?
C2 H2 0.9300 ?
C3 C4 1.399(5) ?
C3 H3 0.9300 ?
C4 C12 1.399(5) ?
C4 C5 1.435(5) ?
C5 C6 1.344(6) ?
C5 H5 0.9300 ?
C6 C7 1.432(5) ?
C6 H6 0.9300 ?
C7 C8 1.398(5) ?
C7 C11 1.399(5) ?
C8 C9 1.357(6) ?
C8 H8 0.9300 ?
C9 C10 1.397(5) ?
C9 H9 0.9300 ?
C10 H10 0.9300 ?
C11 C12 1.431(5) ?
C13 C14 1.390(5) ?
C13 H13 0.9300 ?
C14 C15 1.354(6) ?
C14 H14 0.9300 ?
C15 C16 1.404(5) ?
C15 H15 0.9300 ?
C16 C24 1.409(4) ?
C16 C17 1.424(5) ?
C17 C18 1.345(6) ?
C17 H17 0.9300 ?
C18 C19 1.427(5) ?
C18 H18 0.9300 ?
C19 C23 1.400(5) ?
C19 C20 1.404(5) ?
C20 C21 1.360(6) ?
C20 H20 0.9300 ?
C21 C22 1.394(5) ?
C21 H21 0.9300 ?
C22 H22 0.9300 ?
C23 C24 1.425(5) ?
C25 C26 1.502(5) ?
C26 C31 1.390(5) ?
C26 C27 1.397(4) ?
C27 C28 1.387(4) ?
C28 C29 1.382(5) ?
C28 H28 0.9300 ?
C29 C30 1.373(5) ?
C29 H29 0.9300 ?
C30 C31 1.384(5) ?
C30 H30 0.9300 ?
C31 H31 0.9300 ?

loop_
_geom_hbond_atom_site_label_D
_geom_hbond_atom_site_label_H
_geom_hbond_atom_site_label_A
_geom_hbond_site_symmetry_A
_geom_hbond_distance_DH
_geom_hbond_distance_HA
_geom_hbond_distance_DA
_geom_hbond_angle_DHA
O1 H1 O3 2_766 0.82 1.90 2.684(3) 161
O6 H6A O5 1_456 0.872(19) 2.00(3) 2.823(4) 156(4)

loop_
_geom_torsion_atom_site_label_1
_geom_torsion_atom_site_label_2
_geom_torsion_atom_site_label_3
_geom_torsion_atom_site_label_4
_geom_torsion
N3 Cu1 N1 C1 4.3(3)
N2 Cu1 N1 C1 179.6(3)
N4 Cu1 N1 C1 87.0(3)
Cl1 Cu1 N1 C1 -92.6(3)
N3 Cu1 N1 C12 179.2(2)
N2 Cu1 N1 C12 -5.4(2)
N4 Cu1 N1 C12 -98.0(2)
Cl1 Cu1 N1 C12 82.3(2)
N3 Cu1 N2 C10 -124.7(12)
N4 Cu1 N2 C10 -65.7(3)
N1 Cu1 N2 C10 179.4(3)
Cl1 Cu1 N2 C10 59.4(3)
N3 Cu1 N2 C11 60.6(13)
N4 Cu1 N2 C11 119.6(2)
N1 Cu1 N2 C11 4.7(2)
Cl1 Cu1 N2 C11 -115.4(2)
N2 Cu1 N3 C13 -121.5(12)
N4 Cu1 N3 C13 178.9(3)
N1 Cu1 N3 C13 -66.2(3)
Cl1 Cu1 N3 C13 54.4(3)
N2 Cu1 N3 C24 60.3(13)
N4 Cu1 N3 C24 0.7(2)
N1 Cu1 N3 C24 115.6(2)
Cl1 Cu1 N3 C24 -123.7(2)
N3 Cu1 N4 C22 -179.9(3)
N2 Cu1 N4 C22 4.9(3)
N1 Cu1 N4 C22 87.6(3)
Cl1 Cu1 N4 C22 -92.8(3)
N3 Cu1 N4 C23 -0.9(2)
N2 Cu1 N4 C23 -176.0(2)
N1 Cu1 N4 C23 -93.4(2)
Cl1 Cu1 N4 C23 86.2(2)
C12 N1 C1 C2 -0.8(5)
Cu1 N1 C1 C2 173.8(3)
N1 C1 C2 C3 -0.7(6)
C1 C2 C3 C4 1.5(6)
C2 C3 C4 C12 -0.8(6)
C2 C3 C4 C5 179.1(4)
C12 C4 C5 C6 1.0(6)
C3 C4 C5 C6 -178.9(4)
C4 C5 C6 C7 -0.6(6)
C5 C6 C7 C8 -178.4(4)
C5 C6 C7 C11 -0.5(6)
C11 C7 C8 C9 -0.7(6)
C6 C7 C8 C9 177.3(4)
C7 C8 C9 C10 -0.3(6)
C11 N2 C10 C9 -1.3(6)
Cu1 N2 C10 C9 -175.8(3)
C8 C9 C10 N2 1.3(7)
C10 N2 C11 C7 0.3(5)
Cu1 N2 C11 C7 175.5(3)
C10 N2 C11 C12 -178.4(3)
Cu1 N2 C11 C12 -3.2(4)
C8 C7 C11 N2 0.7(5)
C6 C7 C11 N2 -177.4(3)
C8 C7 C11 C12 179.3(3)
C6 C7 C11 C12 1.2(5)
C1 N1 C12 C4 1.6(5)
Cu1 N1 C12 C4 -174.1(3)
C1 N1 C12 C11 -178.9(3)
Cu1 N1 C12 C11 5.4(4)
C3 C4 C12 N1 -0.8(5)
C5 C4 C12 N1 179.3(3)
C3 C4 C12 C11 179.7(3)
C5 C4 C12 C11 -0.2(5)
N2 C11 C12 N1 -1.8(5)
C7 C11 C12 N1 179.5(3)
N2 C11 C12 C4 177.8(3)
C7 C11 C12 C4 -0.9(5)
C24 N3 C13 C14 -0.6(6)
Cu1 N3 C13 C14 -178.7(3)
N3 C13 C14 C15 0.7(6)
C13 C14 C15 C16 -0.1(6)
C14 C15 C16 C24 -0.5(5)
C14 C15 C16 C17 178.5(4)
C15 C16 C17 C18 -179.6(4)
C24 C16 C17 C18 -0.6(5)
C16 C17 C18 C19 0.1(6)
C17 C18 C19 C23 0.9(5)
C17 C18 C19 C20 179.1(4)
C23 C19 C20 C21 -0.3(5)
C18 C19 C20 C21 -178.5(3)
C19 C20 C21 C22 -0.1(6)
C23 N4 C22 C21 -0.6(5)
Cu1 N4 C22 C21 178.3(3)
C20 C21 C22 N4 0.6(6)
C22 N4 C23 C19 0.2(5)
Cu1 N4 C23 C19 -179.0(2)
C22 N4 C23 C24 -179.9(3)
Cu1 N4 C23 C24 0.9(3)
C20 C19 C23 N4 0.2(5)
C18 C19 C23 N4 178.6(3)
C20 C19 C23 C24 -179.6(3)
C18 C19 C23 C24 -1.3(5)
C13 N3 C24 C16 0.0(5)
Cu1 N3 C24 C16 178.3(2)
C13 N3 C24 C23 -178.7(3)
Cu1 N3 C24 C23 -0.4(4)
C15 C16 C24 N3 0.6(5)
C17 C16 C24 N3 -178.5(3)
C15 C16 C24 C23 179.2(3)
C17 C16 C24 C23 0.2(5)
N4 C23 C24 N3 -0.4(4)
C19 C23 C24 N3 179.5(3)
N4 C23 C24 C16 -179.1(3)
C19 C23 C24 C16 0.7(5)
O2 C25 C26 C31 -58.0(5)
O1 C25 C26 C31 117.3(3)
O2 C25 C26 C27 123.5(4)
O1 C25 C26 C27 -61.2(4)
C31 C26 C27 C28 -0.9(5)
C25 C26 C27 C28 177.5(3)
C31 C26 C27 S1 176.8(2)
C25 C26 C27 S1 -4.7(5)
O4 S1 C27 C28 136.7(3)
O5 S1 C27 C28 15.8(3)
O3 S1 C27 C28 -102.4(3)
O4 S1 C27 C26 -41.1(3)
O5 S1 C27 C26 -162.0(3)
O3 S1 C27 C26 79.8(3)
C26 C27 C28 C29 -1.4(5)
S1 C27 C28 C29 -179.3(3)
C27 C28 C29 C30 2.3(5)
C28 C29 C30 C31 -0.9(6)
C29 C30 C31 C26 -1.4(5)
C27 C26 C31 C30 2.3(5)
C25 C26 C31 C30 -176.3(3)
